data_1527200
loop_
_publ_author_name
'Bukovec, N.'
'Golic, L.'
'Bukovec, P.'
'Siftar, J.'

_publ_section_title
;
 Die Synthese und Kristallstruktur von Caesium-Praseodymsulfat
;
_journal_name_full
;
Monatshefte fuer Chemie und verwandte Teile anderer Wissenschaften (109,1978-)
;
_journal_page_first 1305
_journal_page_last 1310
_journal_volume 109
_journal_year 1978
_chemical_formula_sum 'Cs O8 Pr S2'
_chemical_name_systematic 'Cs Pr (S O4)2'
_space_group_IT_number 52
_symmetry_space_group_name_Hall '-P 2a 2bc'
_symmetry_space_group_name_H-M 'P n n a'
_cell_angle_alpha 90
_cell_angle_beta 90
_cell_angle_gamma 90
_cell_formula_units_Z 4
_cell_length_a 9.497
_cell_length_b 14.106
_cell_length_c 5.457
_cell_volume 731.045
_citation_journal_id_ASTM MOCMB7
_cod_data_source_file Bukovec_MOCMB7_1978_1746.cif
_cod_data_source_block Cs1O8Pr1S2
_cod_original_cell_volume 731.0452
_cod_original_formula_sum 'Cs1 O8 Pr1 S2'
_cod_database_code 1527200

loop_
_symmetry_equiv_pos_as_xyz
x,y,z
-x+1/2,-y,z
x,-y+1/2,-z+1/2
-x+1/2,y+1/2,-z+1/2
-x,-y,-z
x-1/2,y,-z
-x,y-1/2,z-1/2
x-1/2,-y-1/2,z-1/2

loop_
_atom_site_label
_atom_site_type_symbol
_atom_site_fract_x
_atom_site_fract_y
_atom_site_fract_z
_atom_site_occupancy
_atom_site_U_iso_or_equiv
Cs1 Cs+1 0.078 0.25 0.25 1 0.0
O4 O-2 0.34674 0.39487 0.00089 1 0.0
O3 O-2 0.34192 0.36286 0.43863 1 0.0
O1 O-2 0.4065 0.51589 0.29775 1 0.0
S1 S+6 0.41507 0.41356 0.23819 1 0.0
O2 O-2 0.56372 0.3838 0.22609 1 0.0
Pr1 Pr+3 0.25 0.5 0.68334 1 0.0
